data_7002338
loop_
_publ_author_name
'Marchetti, Fabio'
'Pampaloni, Guido'
'Zacchini, Stefano'

_publ_section_title
;
 The reactivity of 1,1-dialkoxyalkanes with niobium and tantalum
 pentahalides. Formation of coordination compounds, C--H and C--C bond
 activation and the X-ray structure of the stable carboxonium species
 [Me2C&#xE001;CHC(&#xE001;OMe)Me][NbCl5(OMe)]
;
_journal_issue 38
_journal_name_full 'Dalton Transactions'
_journal_page_first 8096
_journal_page_last 8106
_journal_paper_doi 10.1039/b907774j
_journal_year 2009
_chemical_formula_sum 'C8 H16 Cl5 Nb O2'
_chemical_formula_weight 414.37
_chemical_name_systematic
;
?
;
_space_group_IT_number 2
_symmetry_cell_setting triclinic
_symmetry_space_group_name_Hall '-P 1'
_symmetry_space_group_name_H-M 'P -1'
_atom_sites_solution_hydrogens geom
_atom_sites_solution_primary direct
_atom_sites_solution_secondary difmap
_audit_creation_method SHELXL-97
_cell_angle_alpha 85.974(6)
_cell_angle_beta 89.238(6)
_cell_angle_gamma 76.913(6)
_cell_formula_units_Z 2
_cell_length_a 6.552(3)
_cell_length_b 8.881(5)
_cell_length_c 13.589(7)
_cell_measurement_reflns_used 4139
_cell_measurement_temperature 100(2)
_cell_measurement_theta_max 28.2535
_cell_measurement_theta_min 2.360
_cell_volume 768.3(7)
_computing_structure_refinement 'SHELXL-97 (Sheldrick, 1997)'
_computing_structure_solution 'SHELXS-97 (Sheldrick, 1990)'
_diffrn_ambient_temperature 100(2)
_diffrn_measured_fraction_theta_full 0.990
_diffrn_measured_fraction_theta_max 0.990
_diffrn_measurement_device_type 'CCD area detector'
_diffrn_measurement_method 'phi and omega scans'
_diffrn_radiation_monochromator graphite
_diffrn_radiation_source 'fine-focus sealed tube'
_diffrn_radiation_type MoK\a
_diffrn_radiation_wavelength 0.71073
_diffrn_reflns_av_R_equivalents 0.0545
_diffrn_reflns_av_sigmaI/netI 0.0602
_diffrn_reflns_limit_h_max 7
_diffrn_reflns_limit_h_min -7
_diffrn_reflns_limit_k_max 10
_diffrn_reflns_limit_k_min -10
_diffrn_reflns_limit_l_max 16
_diffrn_reflns_limit_l_min -16
_diffrn_reflns_number 6875
_diffrn_reflns_theta_full 25.25
_diffrn_reflns_theta_max 25.25
_diffrn_reflns_theta_min 1.50
_exptl_absorpt_coefficient_mu 1.637
_exptl_absorpt_correction_T_max 0.8278
_exptl_absorpt_correction_T_min 0.7571
_exptl_absorpt_correction_type empirical
_exptl_crystal_colour pale-yellow
_exptl_crystal_density_diffrn 1.791
_exptl_crystal_density_method 'not measured'
_exptl_crystal_description prism
_exptl_crystal_F_000 412
_exptl_crystal_size_max 0.18
_exptl_crystal_size_mid 0.15
_exptl_crystal_size_min 0.12
_refine_diff_density_max 3.188
_refine_diff_density_min -2.382
_refine_diff_density_rms 0.230
_refine_ls_extinction_method none
_refine_ls_goodness_of_fit_ref 1.084
_refine_ls_hydrogen_treatment constr
_refine_ls_matrix_type full
_refine_ls_number_parameters 150
_refine_ls_number_reflns 2747
_refine_ls_number_restraints 0
_refine_ls_restrained_S_all 1.084
_refine_ls_R_factor_all 0.0873
_refine_ls_R_factor_gt 0.0798
_refine_ls_shift/su_max 0.000
_refine_ls_shift/su_mean 0.000
_refine_ls_structure_factor_coef Fsqd
_refine_ls_weighting_details 'calc w=1/[\s^2^(Fo^2^)+(0.1196P)^2^+9.6820P] where P=(Fo^2^+2Fc^2^)/3'
_refine_ls_weighting_scheme calc
_refine_ls_wR_factor_gt 0.2205
_refine_ls_wR_factor_ref 0.2269
_reflns_number_gt 2370
_reflns_number_total 2747
_reflns_threshold_expression >2sigma(I)
_cod_data_source_file b907774j.txt
_cod_data_source_block p-1
_cod_original_cell_volume 768.2(7)
_cod_original_sg_symbol_H-M P-1
_cod_database_code 7002338

loop_
_symmetry_equiv_pos_as_xyz
'x, y, z'
'-x, -y, -z'

loop_
_atom_site_label
_atom_site_type_symbol
_atom_site_fract_x
_atom_site_fract_y
_atom_site_fract_z
_atom_site_U_iso_or_equiv
_atom_site_adp_type
_atom_site_occupancy
_atom_site_symmetry_multiplicity
_atom_site_calc_flag
_atom_site_refinement_flags
_atom_site_disorder_assembly
_atom_site_disorder_group
Nb1 Nb 0.65210(12) 0.22165(9) 0.22584(6) 0.0221(3) Uani 1 1 d . . .
Cl2 Cl 0.5145(3) 0.4280(2) 0.32642(16) 0.0263(5) Uani 1 1 d . . .
Cl3 Cl 0.8109(3) 0.0167(3) 0.12218(17) 0.0272(5) Uani 1 1 d . . .
Cl4 Cl 0.7076(3) 0.4121(2) 0.09854(16) 0.0251(5) Uani 1 1 d . . .
Cl5 Cl 0.5931(3) 0.0453(3) 0.35282(17) 0.0272(5) Uani 1 1 d . . .
Cl6 Cl 0.9948(3) 0.2110(3) 0.28099(18) 0.0321(6) Uani 1 1 d . . .
O1 O 0.4074(9) 0.2253(7) 0.1577(5) 0.0251(13) Uani 1 1 d . . .
C1 C 0.3020(14) 0.2220(10) 0.0688(6) 0.0242(18) Uani 1 1 d . . .
H1A H 0.3095 0.3138 0.0257 0.036 Uiso 1 1 calc R . .
H1B H 0.1550 0.2215 0.0827 0.036 Uiso 1 1 calc R . .
H1C H 0.3680 0.1283 0.0361 0.036 Uiso 1 1 calc R . .
C2 C -0.1855(16) 0.6791(12) 0.4825(8) 0.035(2) Uani 1 1 d . . .
H2A H -0.2777 0.6248 0.4501 0.053 Uiso 1 1 calc R . .
H2B H -0.2693 0.7747 0.5074 0.053 Uiso 1 1 calc R . .
H2C H -0.1122 0.6124 0.5376 0.053 Uiso 1 1 calc R . .
C3 C -0.0296(14) 0.7180(10) 0.4102(7) 0.0261(19) Uani 1 1 d . . .
C4 C 0.1178(16) 0.8101(12) 0.4452(7) 0.031(2) Uani 1 1 d . . .
H4A H 0.2626 0.7554 0.4334 0.047 Uiso 1 1 calc R . .
H4B H 0.0972 0.8229 0.5159 0.047 Uiso 1 1 calc R . .
H4C H 0.0898 0.9122 0.4091 0.047 Uiso 1 1 calc R . .
C5 C -0.0253(14) 0.6663(10) 0.3177(7) 0.025(2) Uani 1 1 d . . .
H5 H -0.1239 0.6065 0.3045 0.030 Uiso 1 1 calc R . .
C6 C 0.1101(13) 0.6920(9) 0.2393(7) 0.0225(18) Uani 1 1 d . . .
C7 C 0.1126(14) 0.6172(11) 0.1450(6) 0.0252(19) Uani 1 1 d . . .
H7A H 0.0416 0.6936 0.0938 0.038 Uiso 1 1 calc R . .
H7B H 0.0400 0.5321 0.1536 0.038 Uiso 1 1 calc R . .
H7C H 0.2579 0.5763 0.1253 0.038 Uiso 1 1 calc R . .
C8 C 0.3809(16) 0.8112(12) 0.1760(8) 0.034(2) Uani 1 1 d . . .
H8A H 0.4776 0.7138 0.1616 0.051 Uiso 1 1 calc R . .
H8B H 0.4606 0.8836 0.1983 0.051 Uiso 1 1 calc R . .
H8C H 0.3020 0.8566 0.1162 0.051 Uiso 1 1 calc R . .
O2 O 0.2359(10) 0.7810(7) 0.2531(4) 0.0236(13) Uani 1 1 d . . .

loop_
_atom_site_aniso_label
_atom_site_aniso_U_11
_atom_site_aniso_U_22
_atom_site_aniso_U_33
_atom_site_aniso_U_23
_atom_site_aniso_U_13
_atom_site_aniso_U_12
Nb1 0.0237(5) 0.0208(5) 0.0224(5) -0.0123(3) 0.0043(3) -0.0033(3)
Cl2 0.0267(11) 0.0257(11) 0.0265(11) -0.0158(9) 0.0030(9) -0.0021(8)
Cl3 0.0230(11) 0.0277(11) 0.0311(12) -0.0188(9) 0.0014(9) -0.0012(8)
Cl4 0.0235(11) 0.0285(11) 0.0247(11) -0.0094(9) 0.0001(8) -0.0062(8)
Cl5 0.0256(11) 0.0263(11) 0.0300(12) -0.0089(9) 0.0018(9) -0.0047(9)
Cl6 0.0228(11) 0.0437(14) 0.0302(12) -0.0109(10) -0.0004(9) -0.0062(9)
O1 0.021(3) 0.025(3) 0.029(3) -0.014(3) 0.000(3) -0.001(2)
C1 0.024(4) 0.028(5) 0.022(4) -0.011(4) -0.007(4) -0.006(4)
C2 0.030(5) 0.041(6) 0.032(5) -0.011(4) 0.011(4) -0.001(4)
C3 0.025(5) 0.021(4) 0.031(5) -0.009(4) -0.001(4) 0.001(3)
C4 0.039(5) 0.035(5) 0.023(5) -0.022(4) 0.005(4) -0.011(4)
C5 0.021(4) 0.025(5) 0.034(5) -0.020(4) 0.001(4) -0.009(3)
C6 0.021(4) 0.017(4) 0.028(5) -0.011(3) -0.006(4) 0.001(3)
C7 0.024(4) 0.034(5) 0.020(4) -0.020(4) 0.002(4) -0.006(4)
C8 0.032(5) 0.031(5) 0.043(6) -0.015(4) 0.013(4) -0.014(4)
O2 0.028(3) 0.024(3) 0.021(3) -0.015(2) 0.001(3) -0.006(3)

loop_
_atom_type_symbol
_atom_type_description
_atom_type_scat_dispersion_real
_atom_type_scat_dispersion_imag
_atom_type_scat_source
C C 0.0033 0.0016 'International Tables Vol C Tables 4.2.6.8 and 6.1.1.4'
H H 0.0000 0.0000 'International Tables Vol C Tables 4.2.6.8 and 6.1.1.4'
O O 0.0106 0.0060 'International Tables Vol C Tables 4.2.6.8 and 6.1.1.4'
Cl Cl 0.1484 0.1585 'International Tables Vol C Tables 4.2.6.8 and 6.1.1.4'
Nb Nb -2.0727 0.6215 'International Tables Vol C Tables 4.2.6.8 and 6.1.1.4'

loop_
_geom_angle_atom_site_label_1
_geom_angle_atom_site_label_2
_geom_angle_atom_site_label_3
_geom_angle
_geom_angle_site_symmetry_1
_geom_angle_site_symmetry_3
_geom_angle_publ_flag
O1 Nb1 Cl5 95.2(2) . . ?
O1 Nb1 Cl6 168.4(2) . . ?
Cl5 Nb1 Cl6 92.71(9) . . ?
O1 Nb1 Cl2 97.44(19) . . ?
Cl5 Nb1 Cl2 89.58(9) . . ?
Cl6 Nb1 Cl2 91.06(8) . . ?
O1 Nb1 Cl4 85.1(2) . . ?
Cl5 Nb1 Cl4 177.79(8) . . ?
Cl6 Nb1 Cl4 87.34(9) . . ?
Cl2 Nb1 Cl4 88.21(9) . . ?
O1 Nb1 Cl3 85.14(19) . . ?
Cl5 Nb1 Cl3 92.30(9) . . ?
Cl6 Nb1 Cl3 86.11(8) . . ?
Cl2 Nb1 Cl3 176.67(8) . . ?
Cl4 Nb1 Cl3 89.91(9) . . ?
C1 O1 Nb1 150.3(6) . . ?
O1 C1 H1A 109.5 . . ?
O1 C1 H1B 109.5 . . ?
H1A C1 H1B 109.5 . . ?
O1 C1 H1C 109.5 . . ?
H1A C1 H1C 109.5 . . ?
H1B C1 H1C 109.5 . . ?
C3 C2 H2A 109.5 . . ?
C3 C2 H2B 109.5 . . ?
H2A C2 H2B 109.5 . . ?
C3 C2 H2C 109.5 . . ?
H2A C2 H2C 109.5 . . ?
H2B C2 H2C 109.5 . . ?
C5 C3 C2 119.0(8) . . ?
C5 C3 C4 124.0(8) . . ?
C2 C3 C4 117.0(8) . . ?
C3 C4 H4A 109.5 . . ?
C3 C4 H4B 109.5 . . ?
H4A C4 H4B 109.5 . . ?
C3 C4 H4C 109.5 . . ?
H4A C4 H4C 109.5 . . ?
H4B C4 H4C 109.5 . . ?
C3 C5 C6 127.1(8) . . ?
C3 C5 H5 116.5 . . ?
C6 C5 H5 116.5 . . ?
O2 C6 C5 117.7(7) . . ?
O2 C6 C7 120.5(8) . . ?
C5 C6 C7 121.9(8) . . ?
C6 C7 H7A 109.5 . . ?
C6 C7 H7B 109.5 . . ?
H7A C7 H7B 109.5 . . ?
C6 C7 H7C 109.5 . . ?
H7A C7 H7C 109.5 . . ?
H7B C7 H7C 109.5 . . ?
O2 C8 H8A 109.5 . . ?
O2 C8 H8B 109.5 . . ?
H8A C8 H8B 109.5 . . ?
O2 C8 H8C 109.5 . . ?
H8A C8 H8C 109.5 . . ?
H8B C8 H8C 109.5 . . ?
C6 O2 C8 120.6(7) . . ?

loop_
_geom_bond_atom_site_label_1
_geom_bond_atom_site_label_2
_geom_bond_distance
_geom_bond_site_symmetry_2
_geom_bond_publ_flag
Nb1 O1 1.855(6) . ?
Nb1 Cl5 2.336(3) . ?
Nb1 Cl6 2.356(3) . ?
Nb1 Cl2 2.368(2) . ?
Nb1 Cl4 2.416(2) . ?
Nb1 Cl3 2.417(2) . ?
O1 C1 1.404(10) . ?
C1 H1A 0.9800 . ?
C1 H1B 0.9800 . ?
C1 H1C 0.9800 . ?
C2 C3 1.488(13) . ?
C2 H2A 0.9800 . ?
C2 H2B 0.9800 . ?
C2 H2C 0.9800 . ?
C3 C5 1.366(13) . ?
C3 C4 1.501(13) . ?
C4 H4A 0.9800 . ?
C4 H4B 0.9800 . ?
C4 H4C 0.9800 . ?
C5 C6 1.416(13) . ?
C5 H5 0.9500 . ?
C6 O2 1.288(11) . ?
C6 C7 1.482(11) . ?
C7 H7A 0.9800 . ?
C7 H7B 0.9800 . ?
C7 H7C 0.9800 . ?
C8 O2 1.457(11) . ?
C8 H8A 0.9800 . ?
C8 H8B 0.9800 . ?
C8 H8C 0.9800 . ?

loop_
_geom_torsion_atom_site_label_1
_geom_torsion_atom_site_label_2
_geom_torsion_atom_site_label_3
_geom_torsion_atom_site_label_4
_geom_torsion
_geom_torsion_site_symmetry_1
_geom_torsion_site_symmetry_2
_geom_torsion_site_symmetry_3
_geom_torsion_site_symmetry_4
_geom_torsion_publ_flag
Cl5 Nb1 O1 C1 -135.2(11) . . . . ?
Cl6 Nb1 O1 C1 -2.5(19) . . . . ?
Cl2 Nb1 O1 C1 134.5(11) . . . . ?
Cl4 Nb1 O1 C1 47.0(11) . . . . ?
Cl3 Nb1 O1 C1 -43.4(11) . . . . ?
C2 C3 C5 C6 179.7(9) . . . . ?
C4 C3 C5 C6 -1.7(15) . . . . ?
C3 C5 C6 O2 -4.4(14) . . . . ?
C3 C5 C6 C7 174.2(9) . . . . ?
C5 C6 O2 C8 179.4(8) . . . . ?
C7 C6 O2 C8 0.8(12) . . . . ?
